data_7053188
loop_
_publ_author_name
'Dong, Kai'
'Wang, Yuan'
'Gong, Xu-Bin'
'Zhang, Jing'
'Sun, Cheng-Hui'
'Pang, Si-Ping'

_publ_section_title
;
 Formyl azido substituted nitro hexaazaisowurtzitane -- synthesis,
 characterization and energetic properties
;
_journal_issue 11
_journal_name_full 'New Journal of Chemistry'
_journal_page_first 3685
_journal_paper_doi 10.1039/c3nj00532a
_journal_volume 37
_journal_year 2013
_chemical_formula_sum 'C10 H10 N16 O11'
_chemical_formula_weight 530.34
_space_group_IT_number 14
_symmetry_cell_setting monoclinic
_symmetry_space_group_name_Hall '-P 2yn'
_symmetry_space_group_name_H-M 'P 1 21/n 1'
_atom_sites_solution_hydrogens geom
_atom_sites_solution_primary direct
_atom_sites_solution_secondary difmap
_audit_creation_method SHELXL-97
_audit_update_record
;
2013-06-28 # Formatted by publCIF
;
_cell_angle_alpha 90.00
_cell_angle_beta 100.685(2)
_cell_angle_gamma 90.00
_cell_formula_units_Z 8
_cell_length_a 13.161(2)
_cell_length_b 13.007(2)
_cell_length_c 23.346(4)
_cell_measurement_temperature 153(2)
_cell_volume 3927.2(11)
_computing_cell_refinement 'CrystalClear (Rigaku Inc., 2008)'
_computing_data_collection 'CrystalClear (Rigaku Inc., 2008)'
_computing_data_reduction 'CrystalClear (Rigaku Inc., 2008)'
_computing_structure_refinement 'SHELXL-97 (Sheldrick, 1997)'
_computing_structure_solution 'SHELXS-97 (Sheldrick, 1990)'
_diffrn_ambient_temperature 153(2)
_diffrn_measured_fraction_theta_full 0.994
_diffrn_measured_fraction_theta_max 0.994
_diffrn_measurement_device_type AFC10/Saturn724+
_diffrn_measurement_method 'phi and omega scans'
_diffrn_radiation_monochromator graphite
_diffrn_radiation_source 'fine-focus sealed tube'
_diffrn_radiation_type MoK\a
_diffrn_radiation_wavelength 0.71073
_diffrn_reflns_av_R_equivalents 0.0439
_diffrn_reflns_av_sigmaI/netI 0.0447
_diffrn_reflns_limit_h_max 15
_diffrn_reflns_limit_h_min -18
_diffrn_reflns_limit_k_max 17
_diffrn_reflns_limit_k_min -17
_diffrn_reflns_limit_l_max 30
_diffrn_reflns_limit_l_min -31
_diffrn_reflns_number 34423
_diffrn_reflns_theta_full 29.13
_diffrn_reflns_theta_max 29.13
_diffrn_reflns_theta_min 1.80
_exptl_absorpt_coefficient_mu 0.161
_exptl_absorpt_correction_T_max 0.9562
_exptl_absorpt_correction_T_min 0.9280
_exptl_absorpt_process_details numerical
_exptl_crystal_colour colourless
_exptl_crystal_density_diffrn 1.794
_exptl_crystal_density_method 'not measured'
_exptl_crystal_description block
_exptl_crystal_F_000 2160
_exptl_crystal_size_max 0.47
_exptl_crystal_size_mid 0.28
_exptl_crystal_size_min 0.28
_refine_diff_density_max 0.440
_refine_diff_density_min -0.348
_refine_diff_density_rms 0.065
_refine_ls_extinction_method none
_refine_ls_goodness_of_fit_ref 1.001
_refine_ls_hydrogen_treatment constr
_refine_ls_matrix_type full
_refine_ls_number_parameters 669
_refine_ls_number_reflns 10508
_refine_ls_number_restraints 0
_refine_ls_restrained_S_all 1.001
_refine_ls_R_factor_all 0.0826
_refine_ls_R_factor_gt 0.0694
_refine_ls_shift/su_max 0.000
_refine_ls_shift/su_mean 0.000
_refine_ls_structure_factor_coef Fsqd
_refine_ls_weighting_details 'calc w=1/[\s^2^(Fo^2^)+(0.0595P)^2^+5.6900P] where P=(Fo^2^+2Fc^2^)/3'
_refine_ls_weighting_scheme calc
_refine_ls_wR_factor_gt 0.1514
_refine_ls_wR_factor_ref 0.1614
_reflns_number_gt 9082
_reflns_number_total 10508
_reflns_threshold_expression >2sigma(I)
_cod_data_source_file c3nj00532a.txt
_cod_data_source_block bo1
_cod_original_cell_volume 3927.1(11)
_cod_original_sg_symbol_H-M 'P 2(1)/n'
_cod_database_code 7053188

loop_
_symmetry_equiv_pos_as_xyz
'x, y, z'
'-x+1/2, y+1/2, -z+1/2'
'-x, -y, -z'
'x-1/2, -y-1/2, z-1/2'

loop_
_atom_site_label
_atom_site_type_symbol
_atom_site_fract_x
_atom_site_fract_y
_atom_site_fract_z
_atom_site_U_iso_or_equiv
_atom_site_adp_type
_atom_site_occupancy
_atom_site_symmetry_multiplicity
_atom_site_calc_flag
_atom_site_refinement_flags
O1 O 0.49897(15) 0.88247(16) 0.63886(9) 0.0381(5) Uani 1 1 d .
O2 O 0.44548(14) 0.73273(15) 0.66260(8) 0.0316(4) Uani 1 1 d .
O3 O 0.57744(16) 0.90627(15) 0.46735(10) 0.0405(5) Uani 1 1 d .
O4 O 0.61236(15) 0.74590(16) 0.45041(9) 0.0370(4) Uani 1 1 d .
O5 O 0.15443(15) 0.97942(14) 0.45509(8) 0.0335(4) Uani 1 1 d .
O6 O 0.06558(13) 0.84074(14) 0.46376(8) 0.0309(4) Uani 1 1 d .
O7 O 0.3325(2) 0.97304(17) 0.37305(11) 0.0545(6) Uani 1 1 d .
O8 O 0.30962(19) 0.82697(19) 0.32648(9) 0.0475(5) Uani 1 1 d .
O9 O 0.25516(13) 0.56354(14) 0.59997(8) 0.0282(4) Uani 1 1 d .
O10 O 0.51557(15) 0.53336(15) 0.42701(8) 0.0345(4) Uani 1 1 d .
N1 N 0.39514(15) 0.78880(15) 0.57082(9) 0.0236(4) Uani 1 1 d .
N2 N 0.49902(16) 0.78104(16) 0.50562(9) 0.0267(4) Uani 1 1 d .
N3 N 0.23837(15) 0.83424(15) 0.49030(9) 0.0242(4) Uani 1 1 d .
N4 N 0.34819(17) 0.82674(16) 0.42351(9) 0.0287(4) Uani 1 1 d .
N5 N 0.28075(15) 0.66001(15) 0.52217(8) 0.0218(4) Uani 1 1 d .
N6 N 0.39787(15) 0.65267(16) 0.44528(9) 0.0247(4) Uani 1 1 d .
N7 N 0.45314(16) 0.80124(17) 0.62805(9) 0.0278(4) Uani 1 1 d .
N8 N 0.56649(16) 0.81256(17) 0.47240(10) 0.0288(4) Uani 1 1 d .
N9 N 0.14554(16) 0.88927(16) 0.46688(9) 0.0255(4) Uani 1 1 d .
N10 N 0.32675(19) 0.87970(19) 0.37036(11) 0.0372(5) Uani 1 1 d .
N11 N 0.11493(15) 0.61630(17) 0.52992(9) 0.0283(4) Uani 1 1 d .
N12 N 0.05853(15) 0.57069(16) 0.56047(9) 0.0259(4) Uani 1 1 d .
N13 N 0.00174(17) 0.53360(19) 0.58352(10) 0.0339(5) Uani 1 1 d .
N14 N 0.37407(18) 0.57650(18) 0.35493(9) 0.0326(5) Uani 1 1 d .
N15 N 0.41042(19) 0.51320(18) 0.32283(10) 0.0345(5) Uani 1 1 d .
N16 N 0.4347(2) 0.4602(2) 0.29023(11) 0.0459(6) Uani 1 1 d .
C1 C 0.42787(18) 0.85236(19) 0.52639(11) 0.0261(5) Uani 1 1 d .
H1 H 0.4644 0.9158 0.5436 0.031 Uiso 1 1 calc R
C2 C 0.38641(18) 0.68126(18) 0.54879(10) 0.0231(4) Uani 1 1 d .
H2 H 0.4107 0.6318 0.5812 0.028 Uiso 1 1 calc R
C3 C 0.45752(18) 0.67599(18) 0.50211(10) 0.0240(5) Uani 1 1 d .
H3 H 0.5142 0.6246 0.5135 0.029 Uiso 1 1 calc R
C4 C 0.33261(19) 0.87951(19) 0.47663(11) 0.0269(5) Uani 1 1 d .
H4 H 0.3254 0.9554 0.4705 0.032 Uiso 1 1 calc R
C5 C 0.23874(18) 0.72436(18) 0.47290(10) 0.0230(4) Uani 1 1 d .
H5 H 0.1672 0.7015 0.4553 0.028 Uiso 1 1 calc R
C6 C 0.31124(19) 0.72005(18) 0.42594(11) 0.0254(5) Uani 1 1 d .
H6 H 0.2716 0.6979 0.3872 0.031 Uiso 1 1 calc R
C7 C 0.21984(18) 0.60902(17) 0.55576(10) 0.0225(4) Uani 1 1 d .
C8 C 0.4377(2) 0.58293(19) 0.41038(11) 0.0271(5) Uani 1 1 d .
O1' O 0.16433(15) 0.93696(13) 0.79362(8) 0.0321(4) Uani 1 1 d .
O2' O 0.04707(14) 0.81775(15) 0.79418(10) 0.0390(5) Uani 1 1 d .
O3' O 0.38267(15) 0.86942(14) 0.96444(8) 0.0328(4) Uani 1 1 d .
O4' O 0.35494(16) 0.71336(15) 0.99055(7) 0.0341(4) Uani 1 1 d .
O5' O 0.30424(14) 0.89816(13) 0.69092(7) 0.0272(4) Uani 1 1 d .
O6' O 0.21383(14) 0.76394(14) 0.65618(7) 0.0289(4) Uani 1 1 d .
O7' O 0.56035(15) 0.81243(15) 0.85121(9) 0.0351(4) Uani 1 1 d .
O8' O 0.58127(14) 0.64642(15) 0.84303(8) 0.0327(4) Uani 1 1 d .
O9' O 0.09831(13) 0.54907(14) 0.70570(7) 0.0280(4) Uani 1 1 d .
O10' O 0.37806(15) 0.46640(14) 0.92443(8) 0.0328(4) Uani 1 1 d .
N1' N 0.20581(15) 0.79287(15) 0.84250(8) 0.0219(4) Uani 1 1 d .
N2' N 0.35721(15) 0.74620(15) 0.89592(8) 0.0224(4) Uani 1 1 d .
N3' N 0.28413(15) 0.76796(14) 0.74987(8) 0.0205(4) Uani 1 1 d .
N4' N 0.43514(15) 0.71839(15) 0.80087(8) 0.0218(4) Uani 1 1 d .
N5' N 0.18695(14) 0.63609(14) 0.78381(8) 0.0205(4) Uani 1 1 d .
N6' N 0.35764(15) 0.58258(15) 0.85012(8) 0.0224(4) Uani 1 1 d .
N7' N 0.13450(16) 0.85285(16) 0.80744(9) 0.0268(4) Uani 1 1 d .
N8' N 0.36309(16) 0.77917(16) 0.95499(8) 0.0252(4) Uani 1 1 d .
N9' N 0.26811(15) 0.81235(15) 0.69492(8) 0.0220(4) Uani 1 1 d .
N10' N 0.53148(15) 0.72581(16) 0.83439(9) 0.0257(4) Uani 1 1 d .
N11' N 0.02192(16) 0.57945(17) 0.78650(9) 0.0292(4) Uani 1 1 d .
N12' N -0.05461(17) 0.53168(19) 0.75853(10) 0.0333(5) Uani 1 1 d .
N13' N -0.1266(2) 0.4914(3) 0.73760(12) 0.0526(8) Uani 1 1 d .
N14' N 0.45388(17) 0.43664(16) 0.84323(10) 0.0307(5) Uani 1 1 d .
N15' N 0.48697(18) 0.35433(17) 0.86942(10) 0.0334(5) Uani 1 1 d .
N16' N 0.5195(2) 0.2797(2) 0.88800(13) 0.0479(7) Uani 1 1 d .
C1' C 0.31484(17) 0.82252(17) 0.85227(10) 0.0217(4) Uani 1 1 d .
H1' H 0.3257 0.8942 0.8677 0.026 Uiso 1 1 calc R
C2' C 0.19483(18) 0.68014(17) 0.84159(10) 0.0219(4) Uani 1 1 d .
H2' H 0.1350 0.6586 0.8597 0.026 Uiso 1 1 calc R
C3' C 0.29946(18) 0.64898(17) 0.88096(10) 0.0228(4) Uani 1 1 d .
H3' H 0.2865 0.6144 0.9172 0.027 Uiso 1 1 calc R
C4' C 0.36444(17) 0.80594(17) 0.79595(10) 0.0211(4) Uani 1 1 d .
H4' H 0.3970 0.8702 0.7843 0.025 Uiso 1 1 calc R
C5' C 0.27332(17) 0.65585(17) 0.75530(10) 0.0196(4) Uani 1 1 d .
H5' H 0.2635 0.6216 0.7163 0.024 Uiso 1 1 calc R
C6' C 0.37751(17) 0.62068(17) 0.79516(10) 0.0212(4) Uani 1 1 d .
H6' H 0.4133 0.5676 0.7751 0.025 Uiso 1 1 calc R
C7' C 0.10200(17) 0.58514(17) 0.75392(10) 0.0222(4) Uani 1 1 d .
C8' C 0.39547(19) 0.49248(18) 0.87771(11) 0.0261(5) Uani 1 1 d .
O21 O 0.7780(2) 0.6980(3) 0.65156(14) 0.0766(9) Uani 1 1 d .
O22 O 0.62068(17) 0.6727(2) 0.60344(10) 0.0528(6) Uani 1 1 d .
C17 C 0.7608(3) 0.5844(3) 0.57335(16) 0.0495(8) Uani 1 1 d .
H17A H 0.7906 0.5259 0.5971 0.059 Uiso 1 1 calc R
H17B H 0.8156 0.6207 0.5583 0.059 Uiso 1 1 calc R
H17C H 0.7089 0.5595 0.5406 0.059 Uiso 1 1 calc R
C18 C 0.7113(2) 0.6554(2) 0.60952(13) 0.0382(6) Uani 1 1 d .
C19 C 0.7357(4) 0.7733(5) 0.6886(2) 0.0886(17) Uani 1 1 d .
H19A H 0.6757 0.8094 0.6654 0.106 Uiso 1 1 calc R
H19B H 0.7124 0.7374 0.7213 0.106 Uiso 1 1 calc R
C20 C 0.8117(4) 0.8424(5) 0.7098(3) 0.107(2) Uani 1 1 d .
H20A H 0.8743 0.8055 0.7279 0.128 Uiso 1 1 calc R
H20B H 0.7884 0.8864 0.7389 0.128 Uiso 1 1 calc R
H20C H 0.8267 0.8850 0.6778 0.128 Uiso 1 1 calc R

loop_
_atom_site_aniso_label
_atom_site_aniso_U_11
_atom_site_aniso_U_22
_atom_site_aniso_U_33
_atom_site_aniso_U_23
_atom_site_aniso_U_13
_atom_site_aniso_U_12
O1 0.0388(10) 0.0376(11) 0.0376(11) -0.0144(9) 0.0063(8) -0.0098(8)
O2 0.0312(9) 0.0395(10) 0.0245(9) -0.0005(8) 0.0063(7) 0.0048(8)
O3 0.0438(11) 0.0307(10) 0.0509(12) 0.0027(9) 0.0192(10) -0.0089(8)
O4 0.0370(10) 0.0387(10) 0.0411(11) -0.0040(9) 0.0224(9) -0.0004(8)
O5 0.0399(10) 0.0237(9) 0.0373(10) 0.0047(8) 0.0082(8) 0.0058(8)
O6 0.0248(8) 0.0348(10) 0.0325(10) -0.0008(8) 0.0036(7) 0.0024(7)
O7 0.0785(17) 0.0368(12) 0.0521(14) 0.0157(10) 0.0224(13) -0.0037(11)
O8 0.0601(14) 0.0560(14) 0.0283(10) 0.0039(10) 0.0132(10) -0.0009(11)
O9 0.0256(8) 0.0316(9) 0.0276(9) 0.0068(7) 0.0056(7) 0.0006(7)
O10 0.0352(10) 0.0330(10) 0.0368(10) -0.0053(8) 0.0108(8) 0.0067(8)
N1 0.0240(9) 0.0245(9) 0.0226(9) -0.0036(8) 0.0048(8) -0.0031(8)
N2 0.0257(10) 0.0252(10) 0.0325(11) -0.0009(8) 0.0144(8) -0.0014(8)
N3 0.0225(9) 0.0213(9) 0.0289(10) 0.0001(8) 0.0053(8) 0.0020(7)
N4 0.0356(11) 0.0274(10) 0.0240(10) 0.0044(8) 0.0080(9) 0.0001(9)
N5 0.0223(9) 0.0227(9) 0.0204(9) 0.0015(7) 0.0041(7) -0.0002(7)
N6 0.0267(10) 0.0262(10) 0.0224(9) -0.0023(8) 0.0080(8) 0.0009(8)
N7 0.0247(10) 0.0325(11) 0.0269(10) -0.0079(9) 0.0066(8) 0.0000(8)
N8 0.0269(10) 0.0300(11) 0.0321(11) -0.0006(9) 0.0121(9) -0.0034(8)
N9 0.0281(10) 0.0271(10) 0.0212(9) -0.0009(8) 0.0042(8) 0.0042(8)
N10 0.0403(13) 0.0381(13) 0.0363(13) 0.0101(10) 0.0150(10) -0.0004(10)
N11 0.0216(9) 0.0336(11) 0.0298(11) 0.0070(9) 0.0049(8) -0.0035(8)
N12 0.0226(9) 0.0263(10) 0.0280(10) 0.0028(8) 0.0026(8) -0.0006(8)
N13 0.0269(10) 0.0397(13) 0.0353(12) 0.0076(10) 0.0061(9) -0.0031(9)
N14 0.0390(12) 0.0348(12) 0.0261(11) -0.0068(9) 0.0112(9) 0.0023(10)
N15 0.0442(13) 0.0341(12) 0.0279(11) -0.0048(9) 0.0139(10) -0.0044(10)
N16 0.0660(18) 0.0404(14) 0.0362(13) -0.0088(11) 0.0222(13) -0.0018(13)
C1 0.0259(11) 0.0242(11) 0.0298(12) -0.0011(9) 0.0090(9) -0.0007(9)
C2 0.0222(10) 0.0232(11) 0.0243(11) -0.0021(9) 0.0057(9) -0.0004(8)
C3 0.0245(11) 0.0235(11) 0.0253(11) -0.0014(9) 0.0080(9) 0.0003(9)
C4 0.0277(11) 0.0244(11) 0.0301(12) 0.0003(9) 0.0091(10) -0.0016(9)
C5 0.0239(10) 0.0228(11) 0.0224(11) 0.0000(9) 0.0047(9) -0.0006(8)
C6 0.0288(11) 0.0238(11) 0.0242(11) 0.0004(9) 0.0062(9) 0.0004(9)
C7 0.0242(11) 0.0199(10) 0.0239(11) -0.0028(8) 0.0057(9) -0.0010(8)
C8 0.0326(12) 0.0248(11) 0.0261(12) -0.0026(9) 0.0111(10) -0.0038(10)
O1' 0.0397(10) 0.0206(8) 0.0333(10) 0.0023(7) 0.0001(8) 0.0008(7)
O2' 0.0246(9) 0.0342(10) 0.0549(13) 0.0022(9) -0.0010(9) 0.0017(8)
O3' 0.0451(11) 0.0275(9) 0.0246(9) -0.0073(7) 0.0034(8) -0.0066(8)
O4' 0.0496(11) 0.0343(10) 0.0185(8) 0.0042(7) 0.0069(8) -0.0002(8)
O5' 0.0362(9) 0.0194(8) 0.0260(9) 0.0040(6) 0.0060(7) -0.0012(7)
O6' 0.0362(9) 0.0272(9) 0.0206(8) -0.0018(7) -0.0018(7) -0.0006(7)
O7' 0.0333(10) 0.0314(10) 0.0372(10) -0.0015(8) -0.0019(8) -0.0095(8)
O8' 0.0254(8) 0.0380(10) 0.0337(10) 0.0029(8) 0.0031(7) 0.0077(8)
O9' 0.0302(9) 0.0305(9) 0.0228(8) -0.0036(7) 0.0036(7) -0.0041(7)
O10' 0.0448(11) 0.0289(9) 0.0242(9) 0.0090(7) 0.0055(8) 0.0020(8)
N1' 0.0233(9) 0.0205(9) 0.0214(9) 0.0002(7) 0.0030(7) 0.0017(7)
N2' 0.0288(10) 0.0215(9) 0.0161(9) -0.0018(7) 0.0028(7) -0.0007(8)
N3' 0.0250(9) 0.0200(9) 0.0161(8) 0.0008(7) 0.0029(7) -0.0021(7)
N4' 0.0210(9) 0.0218(9) 0.0219(9) 0.0010(7) 0.0024(7) -0.0009(7)
N5' 0.0222(9) 0.0211(9) 0.0190(9) -0.0015(7) 0.0062(7) -0.0018(7)
N6' 0.0283(10) 0.0202(9) 0.0193(9) 0.0024(7) 0.0058(7) 0.0015(7)
N7' 0.0270(10) 0.0236(10) 0.0291(11) -0.0013(8) 0.0030(8) 0.0027(8)
N8' 0.0281(10) 0.0287(10) 0.0187(9) -0.0013(8) 0.0039(8) 0.0011(8)
N9' 0.0248(9) 0.0232(9) 0.0188(9) 0.0004(7) 0.0057(7) 0.0040(7)
N10' 0.0239(9) 0.0310(10) 0.0223(10) 0.0031(8) 0.0040(8) -0.0018(8)
N11' 0.0238(10) 0.0347(11) 0.0295(11) -0.0048(9) 0.0062(8) -0.0074(8)
N12' 0.0274(11) 0.0424(13) 0.0309(11) -0.0035(10) 0.0078(9) -0.0064(9)
N13' 0.0336(13) 0.079(2) 0.0459(15) -0.0168(15) 0.0097(11) -0.0219(14)
N14' 0.0354(11) 0.0229(10) 0.0333(11) 0.0057(9) 0.0055(9) 0.0089(9)
N15' 0.0341(11) 0.0288(11) 0.0363(12) 0.0039(9) 0.0039(9) 0.0061(9)
N16' 0.0493(15) 0.0384(14) 0.0538(16) 0.0092(12) 0.0038(13) 0.0157(12)
C1' 0.0246(10) 0.0208(10) 0.0192(10) 0.0008(8) 0.0030(8) -0.0002(8)
C2' 0.0259(11) 0.0205(10) 0.0202(10) 0.0006(8) 0.0066(9) -0.0015(8)
C3' 0.0285(11) 0.0203(10) 0.0205(10) -0.0004(8) 0.0072(9) -0.0004(9)
C4' 0.0227(10) 0.0197(10) 0.0201(10) 0.0004(8) 0.0020(8) -0.0016(8)
C5' 0.0217(10) 0.0189(10) 0.0193(10) -0.0003(8) 0.0061(8) -0.0012(8)
C6' 0.0232(10) 0.0209(10) 0.0200(10) 0.0002(8) 0.0052(8) 0.0003(8)
C7' 0.0235(10) 0.0203(10) 0.0226(11) 0.0017(8) 0.0037(8) 0.0007(8)
C8' 0.0275(11) 0.0228(11) 0.0264(12) 0.0016(9) 0.0010(9) -0.0022(9)
O21 0.0408(14) 0.099(2) 0.087(2) -0.0383(18) 0.0037(14) 0.0008(14)
O22 0.0348(11) 0.0742(17) 0.0483(13) -0.0095(12) 0.0051(10) 0.0087(11)
C17 0.0396(16) 0.0507(19) 0.065(2) -0.0028(16) 0.0263(15) -0.0036(14)
C18 0.0331(14) 0.0411(15) 0.0407(16) 0.0046(13) 0.0074(12) -0.0043(12)
C19 0.057(2) 0.123(4) 0.083(3) -0.053(3) 0.007(2) 0.006(3)
C20 0.066(3) 0.137(5) 0.119(5) -0.061(4) 0.022(3) 0.002(3)

loop_
_atom_type_symbol
_atom_type_description
_atom_type_scat_dispersion_real
_atom_type_scat_dispersion_imag
_atom_type_scat_source
C C 0.0033 0.0016 'International Tables Vol C Tables 4.2.6.8 and 6.1.1.4'
H H 0.0000 0.0000 'International Tables Vol C Tables 4.2.6.8 and 6.1.1.4'
N N 0.0061 0.0033 'International Tables Vol C Tables 4.2.6.8 and 6.1.1.4'
O O 0.0106 0.0060 'International Tables Vol C Tables 4.2.6.8 and 6.1.1.4'

loop_
_geom_angle_atom_site_label_1
_geom_angle_atom_site_label_2
_geom_angle_atom_site_label_3
_geom_angle
N7 N1 C1 115.35(19)
N7 N1 C2 115.22(19)
C1 N1 C2 107.61(18)
N8 N2 C1 121.9(2)
N8 N2 C3 121.96(19)
C1 N2 C3 110.75(18)
N9 N3 C4 114.43(19)
N9 N3 C5 114.93(18)
C4 N3 C5 106.38(18)
N10 N4 C4 118.9(2)
N10 N4 C6 118.9(2)
C4 N4 C6 108.02(19)
C7 N5 C2 117.37(19)
C7 N5 C5 123.33(19)
C2 N5 C5 115.34(19)
C8 N6 C6 125.2(2)
C8 N6 C3 118.5(2)
C6 N6 C3 115.07(19)
O2 N7 O1 126.5(2)
O2 N7 N1 116.3(2)
O1 N7 N1 116.9(2)
O4 N8 O3 125.7(2)
O4 N8 N2 117.1(2)
O3 N8 N2 117.2(2)
O5 N9 O6 127.2(2)
O5 N9 N3 117.2(2)
O6 N9 N3 115.46(19)
O7 N10 O8 127.2(3)
O7 N10 N4 116.4(2)
O8 N10 N4 116.3(2)
N12 N11 C7 111.0(2)
N13 N12 N11 173.6(2)
N15 N14 C8 111.0(2)
N16 N15 N14 173.1(3)
N1 C1 N2 99.71(19)
N1 C1 C4 110.58(19)
N2 C1 C4 111.5(2)
N1 C1 H1 111.5
N2 C1 H1 111.5
C4 C1 H1 111.5
N5 C2 N1 109.64(18)
N5 C2 C3 110.20(19)
N1 C2 C3 105.33(18)
N5 C2 H2 110.5
N1 C2 H2 110.5
C3 C2 H2 110.5
N6 C3 N2 112.4(2)
N6 C3 C2 110.86(19)
N2 C3 C2 100.64(18)
N6 C3 H3 110.9
N2 C3 H3 110.9
C2 C3 H3 110.9
N3 C4 N4 104.71(19)
N3 C4 C1 109.81(19)
N4 C4 C1 107.50(19)
N3 C4 H4 111.5
N4 C4 H4 111.5
C1 C4 H4 111.5
N5 C5 N3 111.05(19)
N5 C5 C6 109.86(18)
N3 C5 C6 104.86(18)
N5 C5 H5 110.3
N3 C5 H5 110.3
C6 C5 H5 110.3
N6 C6 N4 109.7(2)
N6 C6 C5 110.36(19)
N4 C6 C5 103.82(18)
N6 C6 H6 110.9
N4 C6 H6 110.9
C5 C6 H6 110.9
O9 C7 N5 123.1(2)
O9 C7 N11 126.4(2)
N5 C7 N11 110.5(2)
O10 C8 N6 123.3(2)
O10 C8 N14 125.9(2)
N6 C8 N14 110.8(2)
N7' N1' C1' 119.16(19)
N7' N1' C2' 120.27(19)
C1' N1' C2' 110.82(18)
N8' N2' C1' 114.50(18)
N8' N2' C3' 114.56(18)
C1' N2' C3' 107.65(18)
N9' N3' C4' 120.67(18)
N9' N3' C5' 119.43(18)
C4' N3' C5' 110.04(17)
N10' N4' C4' 120.03(19)
N10' N4' C6' 121.40(18)
C4' N4' C6' 110.82(17)
C7' N5' C5' 119.23(18)
C7' N5' C2' 125.01(19)
C5' N5' C2' 115.58(18)
C8' N6' C3' 117.11(19)
C8' N6' C6' 126.5(2)
C3' N6' C6' 116.18(18)
O2' N7' O1' 126.8(2)
O2' N7' N1' 116.6(2)
O1' N7' N1' 116.6(2)
O4' N8' O3' 127.0(2)
O4' N8' N2' 116.91(19)
O3' N8' N2' 115.86(19)
O6' N9' O5' 126.7(2)
O6' N9' N3' 116.04(19)
O5' N9' N3' 117.12(19)
O8' N10' O7' 126.7(2)
O8' N10' N4' 116.7(2)
O7' N10' N4' 116.6(2)
N12' N11' C7' 110.6(2)
N13' N12' N11' 174.0(3)
N15' N14' C8' 109.5(2)
N16' N15' N14' 173.6(3)
N2' C1' N1' 99.60(17)
N2' C1' C4' 108.90(18)
N1' C1' C4' 112.16(18)
N2' C1' H1' 111.9
N1' C1' H1' 111.9
C4' C1' H1' 111.9
N5' C2' N1' 113.34(18)
N5' C2' C3' 110.36(18)
N1' C2' C3' 100.17(18)
N5' C2' H2' 110.8
N1' C2' H2' 110.8
C3' C2' H2' 110.8
N6' C3' N2' 109.50(19)
N6' C3' C2' 110.84(18)
N2' C3' C2' 105.95(18)
N6' C3' H3' 110.2
N2' C3' H3' 110.2
C2' C3' H3' 110.2
N3' C4' N4' 99.14(17)
N3' C4' C1' 107.83(18)
N4' C4' C1' 113.22(18)
N3' C4' H4' 112.0
N4' C4' H4' 112.0
C1' C4' H4' 112.0
N5' C5' N3' 108.25(17)
N5' C5' C6' 110.47(18)
N3' C5' C6' 104.53(17)
N5' C5' H5' 111.1
N3' C5' H5' 111.1
C6' C5' H5' 111.1
N6' C6' N4' 112.99(18)
N6' C6' C5' 110.07(18)
N4' C6' C5' 100.37(17)
N6' C6' H6' 111.0
N4' C6' H6' 111.0
C5' C6' H6' 111.0
O9' C7' N5' 123.2(2)
O9' C7' N11' 125.1(2)
N5' C7' N11' 111.74(19)
O10' C8' N6' 123.2(2)
O10' C8' N14' 125.9(2)
N6' C8' N14' 110.9(2)
C18 O21 C19 116.4(3)
C18 C17 H17A 109.5
C18 C17 H17B 109.5
H17A C17 H17B 109.5
C18 C17 H17C 109.5
H17A C17 H17C 109.5
H17B C17 H17C 109.5
O22 C18 O21 121.6(3)
O22 C18 C17 125.7(3)
O21 C18 C17 112.7(3)
C20 C19 O21 108.5(4)
C20 C19 H19A 110.0
O21 C19 H19A 110.0
C20 C19 H19B 110.0
O21 C19 H19B 110.0
H19A C19 H19B 108.4
C19 C20 H20A 109.5
C19 C20 H20B 109.5
H20A C20 H20B 109.5
C19 C20 H20C 109.5
H20A C20 H20C 109.5
H20B C20 H20C 109.5

loop_
_geom_bond_atom_site_label_1
_geom_bond_atom_site_label_2
_geom_bond_distance
O1 N7 1.220(3)
O2 N7 1.219(3)
O3 N8 1.236(3)
O4 N8 1.223(3)
O5 N9 1.215(3)
O6 N9 1.218(3)
O7 N10 1.217(3)
O8 N10 1.219(3)
O9 C7 1.206(3)
O10 C8 1.213(3)
N1 N7 1.420(3)
N1 C1 1.453(3)
N1 C2 1.487(3)
N2 N8 1.347(3)
N2 C1 1.463(3)
N2 C3 1.468(3)
N3 N9 1.434(3)
N3 C4 1.461(3)
N3 C5 1.486(3)
N4 N10 1.402(3)
N4 C4 1.465(3)
N4 C6 1.475(3)
N5 C7 1.389(3)
N5 C2 1.441(3)
N5 C5 1.447(3)
N6 C8 1.385(3)
N6 C6 1.442(3)
N6 C3 1.443(3)
N11 N12 1.268(3)
N11 C7 1.404(3)
N12 N13 1.109(3)
N14 N15 1.266(3)
N14 C8 1.408(3)
N15 N16 1.116(3)
C1 C4 1.583(3)
C1 H1 1.0000
C2 C3 1.564(3)
C2 H2 1.0000
C3 H3 1.0000
C4 H4 1.0000
C5 C6 1.582(3)
C5 H5 1.0000
C6 H6 1.0000
O1' N7' 1.226(3)
O2' N7' 1.223(3)
O3' N8' 1.213(3)
O4' N8' 1.211(3)
O5' N9' 1.224(3)
O6' N9' 1.219(3)
O7' N10' 1.230(3)
O8' N10' 1.220(3)
O9' C7' 1.212(3)
O10' C8' 1.204(3)
N1' N7' 1.369(3)
N1' C1' 1.462(3)
N1' C2' 1.473(3)
N2' N8' 1.433(3)
N2' C1' 1.457(3)
N2' C3' 1.483(3)
N3' N9' 1.387(3)
N3' C4' 1.448(3)
N3' C5' 1.473(3)
N4' N10' 1.364(3)
N4' C4' 1.461(3)
N4' C6' 1.473(3)
N5' C7' 1.374(3)
N5' C5' 1.443(3)
N5' C2' 1.452(3)
N6' C8' 1.385(3)
N6' C3' 1.434(3)
N6' C6' 1.444(3)
N11' N12' 1.258(3)
N11' C7' 1.411(3)
N12' N13' 1.113(3)
N14' N15' 1.269(3)
N14' C8' 1.413(3)
N15' N16' 1.115(3)
C1' C4' 1.587(3)
C1' H1' 1.0000
C2' C3' 1.561(3)
C2' H2' 1.0000
C3' H3' 1.0000
C4' H4' 1.0000
C5' C6' 1.575(3)
C5' H5' 1.0000
C6' H6' 1.0000
O21 C18 1.312(4)
O21 C19 1.482(5)
O22 C18 1.196(4)
C17 C18 1.481(4)
C17 H17A 0.9800
C17 H17B 0.9800
C17 H17C 0.9800
C19 C20 1.367(7)
C19 H19A 0.9900
C19 H19B 0.9900
C20 H20A 0.9800
C20 H20B 0.9800
C20 H20C 0.9800

loop_
_geom_torsion_atom_site_label_1
_geom_torsion_atom_site_label_2
_geom_torsion_atom_site_label_3
_geom_torsion_atom_site_label_4
_geom_torsion
C1 N1 N7 O2 -162.1(2)
C2 N1 N7 O2 -35.7(3)
C1 N1 N7 O1 23.4(3)
C2 N1 N7 O1 149.8(2)
C1 N2 N8 O4 -170.0(2)
C3 N2 N8 O4 -18.3(3)
C1 N2 N8 O3 10.8(4)
C3 N2 N8 O3 162.5(2)
C4 N3 N9 O5 -22.4(3)
C5 N3 N9 O5 -145.9(2)
C4 N3 N9 O6 161.1(2)
C5 N3 N9 O6 37.5(3)
C4 N4 N10 O7 25.5(4)
C6 N4 N10 O7 160.5(2)
C4 N4 N10 O8 -158.1(2)
C6 N4 N10 O8 -23.1(3)
C7 N11 N12 N13 179(100)
C8 N14 N15 N16 -176(2)
N7 N1 C1 N2 93.0(2)
C2 N1 C1 N2 -37.2(2)
N7 N1 C1 C4 -149.52(19)
C2 N1 C1 C4 80.3(2)
N8 N2 C1 N1 -165.4(2)
C3 N2 C1 N1 40.0(2)
N8 N2 C1 C4 77.8(3)
C3 N2 C1 C4 -76.8(2)
C7 N5 C2 N1 -97.9(2)
C5 N5 C2 N1 60.5(2)
C7 N5 C2 C3 146.6(2)
C5 N5 C2 C3 -55.0(2)
N7 N1 C2 N5 134.02(19)
C1 N1 C2 N5 -95.7(2)
N7 N1 C2 C3 -107.4(2)
C1 N1 C2 C3 22.8(2)
C8 N6 C3 N2 110.4(2)
C6 N6 C3 N2 -57.9(3)
C8 N6 C3 C2 -137.9(2)
C6 N6 C3 C2 53.8(3)
N8 N2 C3 N6 -62.5(3)
C1 N2 C3 N6 92.0(2)
N8 N2 C3 C2 179.5(2)
C1 N2 C3 C2 -25.9(2)
N5 C2 C3 N6 0.7(3)
N1 C2 C3 N6 -117.4(2)
N5 C2 C3 N2 119.8(2)
N1 C2 C3 N2 1.6(2)
N9 N3 C4 N4 -93.2(2)
C5 N3 C4 N4 34.8(2)
N9 N3 C4 C1 151.65(19)
C5 N3 C4 C1 -80.3(2)
N10 N4 C4 N3 105.7(2)
C6 N4 C4 N3 -33.7(2)
N10 N4 C4 C1 -137.5(2)
C6 N4 C4 C1 83.1(2)
N1 C1 C4 N3 1.1(3)
N2 C1 C4 N3 111.0(2)
N1 C1 C4 N4 -112.3(2)
N2 C1 C4 N4 -2.3(3)
C7 N5 C5 N3 95.6(2)
C2 N5 C5 N3 -61.4(2)
C7 N5 C5 C6 -148.9(2)
C2 N5 C5 C6 54.2(2)
N9 N3 C5 N5 -136.45(19)
C4 N3 C5 N5 95.8(2)
N9 N3 C5 C6 104.9(2)
C4 N3 C5 C6 -22.8(2)
C8 N6 C6 N4 -107.9(3)
C3 N6 C6 N4 59.6(3)
C8 N6 C6 C5 138.4(2)
C3 N6 C6 C5 -54.2(3)
N10 N4 C6 N6 121.5(2)
C4 N4 C6 N6 -99.1(2)
N10 N4 C6 C5 -120.6(2)
C4 N4 C6 C5 18.8(2)
N5 C5 C6 N6 0.5(3)
N3 C5 C6 N6 119.9(2)
N5 C5 C6 N4 -116.9(2)
N3 C5 C6 N4 2.5(2)
C2 N5 C7 O9 -16.2(3)
C5 N5 C7 O9 -172.7(2)
C2 N5 C7 N11 165.5(2)
C5 N5 C7 N11 9.0(3)
N12 N11 C7 O9 2.3(4)
N12 N11 C7 N5 -179.5(2)
C6 N6 C8 O10 173.9(2)
C3 N6 C8 O10 6.9(4)
C6 N6 C8 N14 -7.7(3)
C3 N6 C8 N14 -174.7(2)
N15 N14 C8 O10 -2.0(4)
N15 N14 C8 N6 179.7(2)
C1' N1' N7' O2' 170.3(2)
C2' N1' N7' O2' 27.4(3)
C1' N1' N7' O1' -11.2(3)
C2' N1' N7' O1' -154.0(2)
C1' N2' N8' O4' 149.9(2)
C3' N2' N8' O4' 24.8(3)
C1' N2' N8' O3' -34.8(3)
C3' N2' N8' O3' -159.9(2)
C4' N3' N9' O6' 166.2(2)
C5' N3' N9' O6' 23.8(3)
C4' N3' N9' O5' -18.2(3)
C5' N3' N9' O5' -160.52(19)
C4' N4' N10' O8' 170.4(2)
C6' N4' N10' O8' 23.9(3)
C4' N4' N10' O7' -11.8(3)
C6' N4' N10' O7' -158.3(2)
C7' N11' N12' N13' -176(3)
C8' N14' N15' N16' 175(3)
N8' N2' C1' N1' -92.3(2)
C3' N2' C1' N1' 36.3(2)
N8' N2' C1' C4' 150.14(18)
C3' N2' C1' C4' -81.2(2)
N7' N1' C1' N2' 173.69(18)
C2' N1' C1' N2' -40.2(2)
N7' N1' C1' C4' -71.3(2)
C2' N1' C1' C4' 74.8(2)
C7' N5' C2' N1' -115.9(2)
C5' N5' C2' N1' 59.1(3)
C7' N5' C2' C3' 132.7(2)
C5' N5' C2' C3' -52.3(2)
N7' N1' C2' N5' 55.1(3)
C1' N1' C2' N5' -90.5(2)
N7' N1' C2' C3' 172.69(19)
C1' N1' C2' C3' 27.1(2)
C8' N6' C3' N2' 113.6(2)
C6' N6' C3' N2' -61.8(2)
C8' N6' C3' C2' -129.9(2)
C6' N6' C3' C2' 54.8(3)
N8' N2' C3' N6' -133.17(19)
C1' N2' C3' N6' 98.2(2)
N8' N2' C3' C2' 107.2(2)
C1' N2' C3' C2' -21.3(2)
N5' C2' C3' N6' -2.0(3)
N1' C2' C3' N6' -121.74(19)
N5' C2' C3' N2' 116.69(19)
N1' C2' C3' N2' -3.0(2)
N9' N3' C4' N4' -110.8(2)
C5' N3' C4' N4' 34.7(2)
N9' N3' C4' C1' 131.1(2)
C5' N3' C4' C1' -83.4(2)
N10' N4' C4' N3' 170.63(18)
C6' N4' C4' N3' -39.6(2)
N10' N4' C4' C1' -75.4(2)
C6' N4' C4' C1' 74.3(2)
N2' C1' C4' N3' 110.8(2)
N1' C1' C4' N3' 1.6(2)
N2' C1' C4' N4' 2.2(2)
N1' C1' C4' N4' -107.1(2)
C7' N5' C5' N3' 116.0(2)
C2' N5' C5' N3' -59.3(2)
C7' N5' C5' C6' -130.1(2)
C2' N5' C5' C6' 54.6(2)
N9' N3' C5' N5' -115.0(2)
C4' N3' C5' N5' 99.0(2)
N9' N3' C5' C6' 127.25(19)
C4' N3' C5' C6' -18.8(2)
C8' N6' C6' N4' -115.7(2)
C3' N6' C6' N4' 59.2(3)
C8' N6' C6' C5' 133.0(2)
C3' N6' C6' C5' -52.1(3)
N10' N4' C6' N6' 60.5(3)
C4' N4' C6' N6' -88.7(2)
N10' N4' C6' C5' 177.69(19)
C4' N4' C6' C5' 28.5(2)
N5' C5' C6' N6' -2.5(2)
N3' C5' C6' N6' 113.77(19)
N5' C5' C6' N4' -121.78(18)
N3' C5' C6' N4' -5.5(2)
C5' N5' C7' O9' 5.4(3)
C2' N5' C7' O9' -179.8(2)
C5' N5' C7' N11' -175.38(19)
C2' N5' C7' N11' -0.5(3)
N12' N11' C7' O9' -0.1(4)
N12' N11' C7' N5' -179.4(2)
C3' N6' C8' O10' 3.2(3)
C6' N6' C8' O10' 178.0(2)
C3' N6' C8' N14' -178.0(2)
C6' N6' C8' N14' -3.2(3)
N15' N14' C8' O10' -0.9(4)
N15' N14' C8' N6' -179.6(2)
C19 O21 C18 O22 -3.6(6)
C19 O21 C18 C17 177.8(4)
C18 O21 C19 C20 -152.0(5)
